data_4343676
loop_
_publ_author_name
'Mathey, Y.'
'Michalowicz, A.'
'Toffoli, P.'
'Vlaic, G.'

_publ_section_title
;
 Resolution of a structural disorder through apparently inconsistent x-ray
 diffraction and EXAFS data: structure of the new layered system manganese
 copper phosphorus sulfide (Mn1-xCu2x)PS3 (x = 0.13)
;
_journal_name_full 'Inorganic Chemistry'
_journal_page_first 897
_journal_page_last 902
_journal_volume 23
_journal_year 1984
_chemical_formula_sum 'Cu0.96 Mn3.4 P4 S12'
_chemical_name_systematic '(Cu Mn3 (P S3)4)1.4'
_space_group_IT_number 12
_symmetry_space_group_name_Hall '-C 2y'
_symmetry_space_group_name_H-M 'C 1 2/m 1'
_cell_angle_alpha 90
_cell_angle_beta 122.09
_cell_angle_gamma 90
_cell_formula_units_Z 1
_cell_length_a 6.09
_cell_length_b 10.5398
_cell_length_c 7.688
_cell_volume 418.077
_citation_journal_id_ASTM INOCAJ
_cod_data_source_file Mathey_INOCAJ_1984_56.cif
_cod_data_source_block Cu0.96Mn3.4P4S12
_cod_original_cell_volume 418.0772
_cod_database_code 4343676

loop_
_symmetry_equiv_pos_as_xyz
x,y,z
-x,y,-z
-x,-y,-z
x,-y,z
x+1/2,y+1/2,z
-x+1/2,y+1/2,-z
-x+1/2,-y+1/2,-z
x+1/2,-y+1/2,z

loop_
_atom_site_label
_atom_site_type_symbol
_atom_site_fract_x
_atom_site_fract_y
_atom_site_fract_z
_atom_site_occupancy
_atom_site_U_iso_or_equiv
S2 S 0.9894 0.1601 0.7468 1 0.0
Mn1 Mn 0 0.3327 0 0.85 0.0
Cu1 Cu 0.3431 0.1671 0.7695 0.12 0.0
S1 S 0.511 0 0.7496 1 0.0
P1 P 0.8863 0 0.8314 1 0.0
